data_1100489
loop_
_publ_author_name
'Hillwig, Ralf'
'Kunkel, Frank'
'Harms, Klaus'
'Neum\"uller, Bernhard'
'Dehnicke, Kurt'

_publ_section_title
;
 Die Kristallstrukturen von Trimethylbleiiodid und Diphenylbismutchlorid /
 Crystal Structures of Trimethyllead Iodide and Diphenylbismuth Chloride
;
_journal_coden_ASTM ZNBSEN
_journal_issue 1
_journal_name_full
;
 Zeitschrift f\"ur Naturforschung, B: A Journal of Chemical Sciences
;
_journal_page_first 149
_journal_page_last 152
_journal_paper_doi 10.1515/znb-1997-0129
_journal_volume 52
_journal_year 1997
_chemical_formula_sum 'C3 H9 I Pb'
_space_group_IT_number 19
_symmetry_cell_setting orthorhombic
_symmetry_Int_Tables_number 19
_symmetry_space_group_name_Hall 'P 2ac 2ab'
_symmetry_space_group_name_H-M 'P 21 21 21'
_cell_angle_alpha 90
_cell_angle_beta 90
_cell_angle_gamma 90
_cell_formula_units_Z 4
_cell_length_a 6.530(1)
_cell_length_b 10.340(2)
_cell_length_c 11.245(2)
_cod_original_formula_sum 'C3 H9 I1 Pb1'
_cod_database_code 1100489

loop_
_symmetry_equiv_pos_site_id
_symmetry_equiv_pos_as_xyz
1 x,y,z
2 1/2-x,-y,1/2+z
3 1/2+x,1/2-y,-z
4 -x,1/2+y,1/2-z

loop_
_atom_site_label
_atom_site_type_symbol
_atom_site_fract_x
_atom_site_fract_y
_atom_site_fract_z
Pb1 Pb 0.97998(10) 0.69310(7) 0.23919(6)
I1 I 1.1808(2) 0.43624(13) 0.38023(14)
C1 C 1.3014(31) 0.7437(23) 0.2151(20)
H1 H 1.3748(56) 0.6699(51) 0.183(13)
H2 H 1.3602(66) 0.768(14) 0.2911(30)
H3 H 1.3122(34) 0.8159(96) 0.160(11)
C2 C 0.8293(37) 0.5606(21) 0.1146(18)
H4 H 0.725(18) 0.6068(45) 0.071(11)
H5 H 0.767(22) 0.4901(90) 0.1585(21)
H6 H 0.9298(59) 0.526(12) 0.0596(94)
C3 C 0.8161(36) 0.7307(21) 0.4074(16)
H7 H 0.705(15) 0.669(10) 0.4159(68)
H8 H 0.762(21) 0.8179(58) 0.4065(60)
H9 H 0.9101(66) 0.721(15) 0.4736(19)
Pb1C* Pb 1.02002(10) 0.19310(7) 0.26081(6)
I1C* I 0.8192(2) 0.93624(13) 0.11977(14)

loop_
_atom_type_symbol
_atom_type_radius_bond
C 0.68
H 0.23
I 1.42
Pb 1.54
